data_4078848
loop_
_publ_author_name
'Zamora, Matthew T.'
'Ferguson, Michael J.'
'McDonald, Robert'
'Cowie, Martin'

_publ_section_title
;
 Unsymmetrical Dicarbenes Based onN-Heterocyclic/Mesoionic Carbene
 Frameworks: A Stepwise Metalation Strategy for the Generation of a
 Dicarbene-Bridged Mixed-Metal Pd/Rh Complex
;
_journal_issue 15
_journal_name_full Organometallics
_journal_page_first 5463
_journal_paper_doi 10.1021/om3004543
_journal_volume 31
_journal_year 2012
_chemical_formula_moiety 'C20 H28 I3 N5 Pd, 4(C2 H3 N)'
_chemical_formula_sum 'C28 H40 I3 N9 Pd'
_chemical_formula_weight 989.79
_chemical_name_systematic
; 
 ? 
;
_space_group_IT_number 15
_symmetry_cell_setting monoclinic
_symmetry_space_group_name_Hall '-C 2yc'
_symmetry_space_group_name_H-M 'C 1 2/c 1'
_atom_sites_solution_hydrogens geom
_atom_sites_solution_primary direct
_atom_sites_solution_secondary difmap
_audit_creation_method SHELXL-97
_cell_angle_alpha 90.00
_cell_angle_beta 119.530(7)
_cell_angle_gamma 90.00
_cell_formula_units_Z 8
_cell_length_a 30.695(19)
_cell_length_b 17.496(11)
_cell_length_c 15.149(9)
_cell_measurement_reflns_used 2599
_cell_measurement_temperature 173(2)
_cell_measurement_theta_max 18.95
_cell_measurement_theta_min 2.34
_cell_volume 7079(8)
_computing_cell_refinement 'Bruker SAINT'
_computing_data_collection 'Bruker APEX2'
_computing_data_reduction 'Bruker SAINT'
_computing_molecular_graphics 'Bruker SHELXTL'
_computing_publication_material 'Bruker SHELXTL'
_computing_structure_refinement 'SHELXL-97 (Sheldrick, 2008)'
_computing_structure_solution 'SIR-97 (Altomare et al, 1999)'
_diffrn_ambient_temperature 173(2)
_diffrn_measured_fraction_theta_full 0.985
_diffrn_measured_fraction_theta_max 0.985
_diffrn_measurement_device_type 'Bruker APEX-II CCD'
_diffrn_measurement_method '\w scans'
_diffrn_radiation_monochromator graphite
_diffrn_radiation_source 'fine-focus sealed tube'
_diffrn_radiation_type MoK\a
_diffrn_radiation_wavelength 0.71073
_diffrn_reflns_av_R_equivalents 0.0871
_diffrn_reflns_av_sigmaI/netI 0.0772
_diffrn_reflns_limit_h_max 38
_diffrn_reflns_limit_h_min -38
_diffrn_reflns_limit_k_max 21
_diffrn_reflns_limit_k_min -21
_diffrn_reflns_limit_l_max 18
_diffrn_reflns_limit_l_min -18
_diffrn_reflns_number 26866
_diffrn_reflns_theta_full 26.40
_diffrn_reflns_theta_max 26.40
_diffrn_reflns_theta_min 1.39
_exptl_absorpt_coefficient_mu 3.173
_exptl_absorpt_correction_T_max 0.7568
_exptl_absorpt_correction_T_min 0.2515
_exptl_absorpt_correction_type numerical
_exptl_absorpt_process_details 'SADABS (Sheldrick, 2008)'
_exptl_crystal_colour orange
_exptl_crystal_density_diffrn 1.857
_exptl_crystal_density_method 'not measured'
_exptl_crystal_description rod
_exptl_crystal_F_000 3808
_exptl_crystal_size_max 0.60
_exptl_crystal_size_mid 0.11
_exptl_crystal_size_min 0.09
_platon_squeeze_details
;
Attempts to refine peaks of residual electron density as disordered or 
partial-occupancy solvent acetonitrile nitrogen or carbon atoms were 
unsuccessful.  The data were corrected for disordered electron density 
through use of the SQUEEZE procedure (Sluis, P. van der; Spek, A. L. 
Acta Crystallogr. 1990, A46, 194-201) as implemented in PLATON (Spek, 
A. L. Acta Crystallogr. 1990, A46, C34; Spek, A. L. J. Appl. Cryst. 2003, 
36, 7-13.  PLATON - a multipurpose crystallographic tool.  Utrecht 
niversity, Utrecht, The Netherlands).  A total solvent-accessible void 
volume of 1470 cubic Angstroms with a total electron count of 519
(consistent with 24 molecules of solvent acetonitrile, or 3 molecules
per formula unit of the palladium complex) was found in the unit cell.
;
_refine_diff_density_max 2.100
_refine_diff_density_min -1.451
_refine_diff_density_rms 0.263
_refine_ls_extinction_method none
_refine_ls_goodness_of_fit_ref 1.080
_refine_ls_hydrogen_treatment constr
_refine_ls_matrix_type full
_refine_ls_number_parameters 288
_refine_ls_number_reflns 7143
_refine_ls_number_restraints 6
_refine_ls_restrained_S_all 1.079
_refine_ls_R_factor_all 0.1091
_refine_ls_R_factor_gt 0.0734
_refine_ls_shift/su_max 0.001
_refine_ls_shift/su_mean 0.000
_refine_ls_structure_factor_coef Fsqd
_refine_ls_weighting_details 'calc w=1/[\s^2^(Fo^2^)+(0.1220P)^2^+0.0000P] where P=(Fo^2^+2Fc^2^)/3'
_refine_ls_weighting_scheme calc
_refine_ls_wR_factor_gt 0.1986
_refine_ls_wR_factor_ref 0.2186
_reflns_number_gt 4484
_reflns_number_total 7143
_reflns_threshold_expression I>2\s(I)
_cod_data_source_file om3004543_si_003.cif
_cod_data_source_block 7b
_cod_depositor_comments
;
The following automatic conversions were performed:

'_symmetry_cell_setting' value 'Monoclinic' changed to 'monoclinic'
according to /home/saulius/struct/CIF-dictionaries/cif_core.dic
dictionary named 'cif_core.dic' version 2.4.2 from 2011-04-26.

Automatic conversion script
Id: cif_fix_values 1891 2012-01-12 08:04:46Z andrius 
;
_cod_original_cell_volume 7079(7)
_cod_original_sg_symbol_H-M C2/c
_cod_database_code 4078848

loop_
_symmetry_equiv_pos_as_xyz
'x, y, z'
'-x, y, -z+1/2'
'x+1/2, y+1/2, z'
'-x+1/2, y+1/2, -z+1/2'
'-x, -y, -z'
'x, -y, z-1/2'
'-x+1/2, -y+1/2, -z'
'x+1/2, -y+1/2, z-1/2'

loop_
_atom_site_label
_atom_site_type_symbol
_atom_site_fract_x
_atom_site_fract_y
_atom_site_fract_z
_atom_site_U_iso_or_equiv
_atom_site_adp_type
_atom_site_occupancy
_atom_site_symmetry_multiplicity
_atom_site_calc_flag
_atom_site_refinement_flags
_atom_site_disorder_assembly
_atom_site_disorder_group
I1 I 0.39365(3) 0.54120(4) 0.58185(6) 0.0505(2) Uani 1 1 d . . .
I2 I 0.38795(4) 0.24712(5) 0.53177(8) 0.0720(3) Uani 1 1 d . . .
I3 I 0.34227(3) 0.37674(5) 0.67310(6) 0.0514(2) Uani 1 1 d . . .
Pd Pd 0.38929(3) 0.39286(4) 0.56582(6) 0.0383(2) Uani 1 1 d . . .
N1 N 0.4118(3) 0.4177(5) 0.3969(6) 0.0410(19) Uani 1 1 d . . .
N2 N 0.4781(3) 0.3976(5) 0.5364(6) 0.046(2) Uani 1 1 d . . .
N3 N 0.3022(3) 0.3601(5) 0.1552(7) 0.046(2) Uani 1 1 d . . .
N4 N 0.2940(4) 0.2931(5) 0.1094(7) 0.051(2) Uani 1 1 d . . .
N5 N 0.3307(4) 0.2514(5) 0.1759(7) 0.051(2) Uani 1 1 d . . .
C1 C 0.4279(4) 0.4027(6) 0.4953(8) 0.041(2) Uani 1 1 d . . .
C2 C 0.4504(5) 0.4205(7) 0.3756(9) 0.054(3) Uani 1 1 d . . .
H2 H 0.4480 0.4289 0.3114 0.065 Uiso 1 1 calc R . .
C3 C 0.4917(5) 0.4091(7) 0.4634(9) 0.054(3) Uani 1 1 d . . .
H3 H 0.5249 0.4089 0.4741 0.065 Uiso 1 1 calc R . .
C4 C 0.5120(4) 0.3827(9) 0.6435(8) 0.063(3) Uani 1 1 d . . .
H4A H 0.4986 0.3413 0.6665 0.076 Uiso 1 1 calc R . .
H4B H 0.5155 0.4291 0.6827 0.076 Uiso 1 1 calc R . .
H4C H 0.5449 0.3679 0.6532 0.076 Uiso 1 1 calc R . .
C5 C 0.3590(4) 0.4268(7) 0.3194(8) 0.053(3) Uani 1 1 d . . .
H5A H 0.3546 0.4739 0.2795 0.063 Uiso 1 1 calc R . .
H5B H 0.3380 0.4311 0.3521 0.063 Uiso 1 1 calc R . .
C6 C 0.3433(4) 0.3581(7) 0.2507(8) 0.047(3) Uani 1 1 d . . .
C7 C 0.3613(4) 0.2879(6) 0.2624(7) 0.045(2) Uani 1 1 d . . .
H7 H 0.3899 0.2677 0.3200 0.054 Uiso 1 1 calc R . .
C8 C 0.2675(4) 0.4229(7) 0.1007(9) 0.056(3) Uani 1 1 d . . .
H8A H 0.2368 0.4022 0.0439 0.067 Uiso 1 1 calc R . .
H8B H 0.2833 0.4584 0.0748 0.067 Uiso 1 1 calc R . .
H8C H 0.2592 0.4502 0.1471 0.067 Uiso 1 1 calc R . .
C9 C 0.3378(4) 0.1713(6) 0.1494(8) 0.044(2) Uani 1 1 d . A .
C10 C 0.3617(4) 0.1631(7) 0.0941(10) 0.055(3) Uani 1 1 d . . .
C11 C 0.3691(6) 0.0893(8) 0.0740(10) 0.069(4) Uani 1 1 d . A .
H11 H 0.3848 0.0806 0.0344 0.083 Uiso 1 1 calc R . .
C12 C 0.3549(6) 0.0296(7) 0.1084(12) 0.071(4) Uani 1 1 d . . .
H12 H 0.3624 -0.0204 0.0950 0.086 Uiso 1 1 calc R A .
C13 C 0.3293(6) 0.0374(8) 0.1637(10) 0.072(4) Uani 1 1 d . A .
H13 H 0.3184 -0.0058 0.1854 0.087 Uiso 1 1 calc R . .
C14 C 0.3207(5) 0.1122(6) 0.1851(10) 0.058(3) Uani 1 1 d . . .
C15A C 0.3838(9) 0.231(3) 0.0687(19) 0.059(4) Uiso 0.50 1 d PD A 1
H15A H 0.3648 0.2765 0.0703 0.071 Uiso 0.50 1 calc PR A 1
C16A C 0.3759(14) 0.226(2) -0.037(2) 0.087(9) Uiso 0.50 1 d PD A 1
H16A H 0.3401 0.2188 -0.0847 0.104 Uiso 0.50 1 calc PR A 1
H16B H 0.3946 0.1820 -0.0415 0.104 Uiso 0.50 1 calc PR A 1
H16C H 0.3877 0.2727 -0.0528 0.104 Uiso 0.50 1 calc PR A 1
C17A C 0.4376(10) 0.2456(16) 0.142(2) 0.073(8) Uiso 0.50 1 d PD A 1
H17A H 0.4495 0.2883 0.1181 0.088 Uiso 0.50 1 calc PR A 1
H17B H 0.4573 0.1998 0.1490 0.088 Uiso 0.50 1 calc PR A 1
H17C H 0.4412 0.2585 0.2087 0.088 Uiso 0.50 1 calc PR A 1
C15B C 0.3786(8) 0.232(3) 0.050(2) 0.059(4) Uiso 0.50 1 d PD A 2
H15B H 0.3723 0.2801 0.0766 0.071 Uiso 0.50 1 calc PR A 2
C16B C 0.3478(12) 0.2349(19) -0.063(2) 0.081(9) Uiso 0.50 1 d PD A 2
H16D H 0.3125 0.2269 -0.0840 0.097 Uiso 0.50 1 calc PR A 2
H16E H 0.3589 0.1949 -0.0933 0.097 Uiso 0.50 1 calc PR A 2
H16F H 0.3519 0.2851 -0.0874 0.097 Uiso 0.50 1 calc PR A 2
C17B C 0.4337(9) 0.2273(16) 0.087(2) 0.067(7) Uiso 0.50 1 d PD A 2
H17D H 0.4395 0.2016 0.0366 0.080 Uiso 0.50 1 calc PR A 2
H17E H 0.4499 0.1985 0.1510 0.080 Uiso 0.50 1 calc PR A 2
H17F H 0.4476 0.2791 0.0989 0.080 Uiso 0.50 1 calc PR A 2
C18 C 0.2892(6) 0.1265(9) 0.2403(11) 0.076(4) Uani 1 1 d . A .
H18 H 0.2907 0.1820 0.2574 0.092 Uiso 1 1 calc R . .
C19 C 0.2367(7) 0.1050(12) 0.1682(16) 0.116(7) Uani 1 1 d . . .
H19A H 0.2164 0.1107 0.2013 0.140 Uiso 1 1 calc R A .
H19B H 0.2356 0.0518 0.1472 0.140 Uiso 1 1 calc R . .
H19C H 0.2236 0.1384 0.1086 0.140 Uiso 1 1 calc R . .
C20 C 0.3085(8) 0.0789(9) 0.3378(13) 0.107(7) Uani 1 1 d . . .
H20A H 0.3435 0.0922 0.3847 0.129 Uiso 1 1 calc R A .
H20B H 0.3062 0.0244 0.3210 0.129 Uiso 1 1 calc R . .
H20C H 0.2881 0.0897 0.3698 0.129 Uiso 1 1 calc R . .
N1S N 0.2463(6) 0.3718(10) 0.2778(15) 0.114(5) Uani 1 1 d . . .
C1S C 0.2360(5) 0.3514(8) 0.3350(12) 0.068(4) Uani 1 1 d . . .
C2S C 0.2208(8) 0.3263(11) 0.4032(15) 0.128(8) Uani 1 1 d . . .
H2SA H 0.1960 0.3619 0.4025 0.153 Uiso 1 1 calc R . .
H2SB H 0.2499 0.3241 0.4716 0.153 Uiso 1 1 calc R . .
H2SC H 0.2059 0.2753 0.3833 0.153 Uiso 1 1 calc R . .

loop_
_atom_site_aniso_label
_atom_site_aniso_U_11
_atom_site_aniso_U_22
_atom_site_aniso_U_33
_atom_site_aniso_U_23
_atom_site_aniso_U_13
_atom_site_aniso_U_12
I1 0.0633(5) 0.0540(4) 0.0489(5) -0.0037(3) 0.0390(4) -0.0023(3)
I2 0.1165(8) 0.0556(5) 0.0733(7) -0.0055(4) 0.0693(6) -0.0106(5)
I3 0.0528(4) 0.0695(5) 0.0433(5) -0.0052(3) 0.0324(4) -0.0098(4)
Pd 0.0374(4) 0.0544(5) 0.0248(4) -0.0027(3) 0.0166(3) -0.0052(3)
N1 0.047(5) 0.053(5) 0.025(4) -0.002(4) 0.019(4) -0.001(4)
N2 0.036(5) 0.079(6) 0.016(4) -0.014(4) 0.008(4) -0.014(4)
N3 0.039(5) 0.066(6) 0.027(5) -0.002(4) 0.012(4) -0.016(4)
N4 0.050(5) 0.059(6) 0.040(5) -0.010(4) 0.019(5) -0.006(5)
N5 0.056(6) 0.063(6) 0.036(5) -0.007(4) 0.023(5) -0.019(5)
C1 0.044(6) 0.049(6) 0.035(6) -0.005(4) 0.023(5) -0.006(5)
C2 0.067(8) 0.068(7) 0.047(7) -0.017(6) 0.044(7) -0.020(6)
C3 0.051(7) 0.076(8) 0.040(7) -0.013(6) 0.026(6) -0.016(6)
C4 0.033(5) 0.123(11) 0.026(6) 0.002(6) 0.009(5) 0.001(6)
C5 0.052(6) 0.067(7) 0.031(6) -0.008(5) 0.015(5) 0.002(6)
C6 0.049(6) 0.066(7) 0.031(6) -0.004(5) 0.023(5) -0.022(5)
C7 0.053(6) 0.056(6) 0.019(5) 0.002(4) 0.012(5) -0.012(5)
C8 0.056(7) 0.059(7) 0.047(7) -0.001(5) 0.021(6) 0.003(6)
C9 0.047(6) 0.043(6) 0.039(6) -0.011(5) 0.019(5) -0.008(5)
C10 0.053(7) 0.060(7) 0.060(8) 0.004(6) 0.035(6) 0.005(6)
C11 0.091(10) 0.069(8) 0.047(8) -0.008(6) 0.034(8) -0.007(8)
C12 0.100(11) 0.049(7) 0.076(10) -0.008(6) 0.051(9) -0.001(7)
C13 0.101(11) 0.079(9) 0.043(8) 0.004(6) 0.041(8) -0.019(8)
C14 0.082(9) 0.051(7) 0.050(7) -0.017(5) 0.040(7) -0.021(6)
C18 0.115(13) 0.090(9) 0.051(8) -0.009(7) 0.061(9) -0.020(9)
C19 0.089(13) 0.19(2) 0.098(15) -0.038(14) 0.068(12) -0.019(13)
C20 0.20(2) 0.087(10) 0.083(12) -0.020(9) 0.103(14) -0.047(12)
N1S 0.083(10) 0.151(14) 0.124(15) 0.003(11) 0.062(11) -0.018(10)
C1S 0.046(7) 0.078(9) 0.071(10) 0.007(8) 0.021(7) 0.000(6)
C2S 0.128(16) 0.115(14) 0.094(15) 0.029(11) 0.019(13) -0.055(12)

loop_
_atom_type_symbol
_atom_type_description
_atom_type_scat_dispersion_real
_atom_type_scat_dispersion_imag
_atom_type_scat_source
C C 0.0033 0.0016 'International Tables Vol C Tables 4.2.6.8 and 6.1.1.4'
H H 0.0000 0.0000 'International Tables Vol C Tables 4.2.6.8 and 6.1.1.4'
N N 0.0061 0.0033 'International Tables Vol C Tables 4.2.6.8 and 6.1.1.4'
Pd Pd -0.9988 1.0072 'International Tables Vol C Tables 4.2.6.8 and 6.1.1.4'
I I -0.4742 1.8119 'International Tables Vol C Tables 4.2.6.8 and 6.1.1.4'

loop_
_geom_angle_atom_site_label_1
_geom_angle_atom_site_label_2
_geom_angle_atom_site_label_3
_geom_angle
C1 Pd I2 86.1(3)
C1 Pd I1 86.9(3)
I2 Pd I1 172.68(4)
C1 Pd I3 176.1(3)
I2 Pd I3 93.26(4)
I1 Pd I3 93.84(3)
C1 N1 C2 112.3(9)
C1 N1 C5 124.4(9)
C2 N1 C5 123.3(9)
C1 N2 C3 110.4(9)
C1 N2 C4 123.5(9)
C3 N2 C4 126.0(9)
N4 N3 C6 111.6(10)
N4 N3 C8 118.1(9)
C6 N3 C8 130.3(10)
N5 N4 N3 102.8(9)
N4 N5 C7 114.3(10)
N4 N5 C9 120.0(9)
C7 N5 C9 125.6(10)
N1 C1 N2 103.6(8)
N1 C1 Pd 129.2(8)
N2 C1 Pd 127.1(8)
C3 C2 N1 105.5(10)
C2 C3 N2 108.1(10)
N1 C5 C6 108.5(9)
C7 C6 N3 105.8(9)
C7 C6 C5 132.8(11)
N3 C6 C5 121.5(11)
C6 C7 N5 105.5(10)
C10 C9 C14 125.6(10)
C10 C9 N5 117.0(9)
C14 C9 N5 117.3(10)
C9 C10 C11 115.7(11)
C9 C10 C15A 121.4(17)
C11 C10 C15A 122.5(17)
C9 C10 C15B 124.7(17)
C11 C10 C15B 119.6(17)
C12 C11 C10 122.1(14)
C11 C12 C13 122.7(13)
C14 C13 C12 116.8(11)
C9 C14 C13 117.1(11)
C9 C14 C18 122.5(11)
C13 C14 C18 120.2(11)
C17A C15A C16A 110(3)
C17A C15A C10 115(3)
C16A C15A C10 112(3)
C16B C15B C17B 113(3)
C16B C15B C10 111(3)
C17B C15B C10 110(3)
C19 C18 C20 109.5(14)
C19 C18 C14 107.3(11)
C20 C18 C14 112.1(14)
N1S C1S C2S 177.4(18)

loop_
_geom_bond_atom_site_label_1
_geom_bond_atom_site_label_2
_geom_bond_distance
I1 Pd 2.6039(19)
I2 Pd 2.5980(19)
I3 Pd 2.6676(15)
Pd C1 1.956(10)
N1 C1 1.346(13)
N1 C2 1.374(13)
N1 C5 1.469(14)
N2 C1 1.350(13)
N2 C3 1.377(14)
N2 C4 1.455(13)
N3 N4 1.322(13)
N3 C6 1.373(14)
N3 C8 1.469(15)
N4 N5 1.303(13)
N5 C7 1.339(13)
N5 C9 1.504(14)
C2 C3 1.324(17)
C5 C6 1.505(16)
C6 C7 1.321(16)
C9 C10 1.366(16)
C9 C14 1.383(15)
C10 C11 1.370(17)
C10 C15A 1.50(4)
C10 C15B 1.59(4)
C11 C12 1.333(18)
C12 C13 1.41(2)
C13 C14 1.404(18)
C14 C18 1.579(18)
C15A C17A 1.492(16)
C15A C16A 1.493(16)
C15B C16B 1.495(16)
C15B C17B 1.495(16)
C18 C19 1.48(2)
C18 C20 1.54(2)
N1S C1S 1.12(2)
C1S C2S 1.40(2)

loop_
_geom_torsion_atom_site_label_1
_geom_torsion_atom_site_label_2
_geom_torsion_atom_site_label_3
_geom_torsion_atom_site_label_4
_geom_torsion
C6 N3 N4 N5 -1.5(11)
C8 N3 N4 N5 179.4(9)
N3 N4 N5 C7 1.2(12)
N3 N4 N5 C9 -174.7(9)
C2 N1 C1 N2 1.1(12)
C5 N1 C1 N2 178.6(9)
C2 N1 C1 Pd 179.8(8)
C5 N1 C1 Pd -2.8(15)
C3 N2 C1 N1 -0.1(12)
C4 N2 C1 N1 179.1(10)
C3 N2 C1 Pd -178.8(8)
C4 N2 C1 Pd 0.5(16)
I2 Pd C1 N1 93.9(9)
I1 Pd C1 N1 -83.9(9)
I3 Pd C1 N1 175(4)
I2 Pd C1 N2 -87.8(9)
I1 Pd C1 N2 94.5(9)
I3 Pd C1 N2 -7(5)
C1 N1 C2 C3 -1.7(13)
C5 N1 C2 C3 -179.2(10)
N1 C2 C3 N2 1.5(13)
C1 N2 C3 C2 -0.9(13)
C4 N2 C3 C2 179.8(12)
C1 N1 C5 C6 -108.6(11)
C2 N1 C5 C6 68.6(13)
N4 N3 C6 C7 1.4(12)
C8 N3 C6 C7 -179.7(10)
N4 N3 C6 C5 -177.5(9)
C8 N3 C6 C5 1.4(17)
N1 C5 C6 C7 21.8(17)
N1 C5 C6 N3 -159.7(9)
N3 C6 C7 N5 -0.6(11)
C5 C6 C7 N5 178.1(11)
N4 N5 C7 C6 -0.4(13)
C9 N5 C7 C6 175.2(9)
N4 N5 C9 C10 80.9(13)
C7 N5 C9 C10 -94.4(13)
N4 N5 C9 C14 -100.6(13)
C7 N5 C9 C14 84.0(14)
C14 C9 C10 C11 -0.4(19)
N5 C9 C10 C11 177.9(11)
C14 C9 C10 C15A -173.2(15)
N5 C9 C10 C15A 5.1(19)
C14 C9 C10 C15B 177.0(14)
N5 C9 C10 C15B -4.7(19)
C9 C10 C11 C12 -2(2)
C15A C10 C11 C12 171.2(16)
C15B C10 C11 C12 -179.0(15)
C10 C11 C12 C13 3(2)
C11 C12 C13 C14 -2(2)
C10 C9 C14 C13 1(2)
N5 C9 C14 C13 -177.5(11)
C10 C9 C14 C18 -174.5(12)
N5 C9 C14 C18 7.3(18)
C12 C13 C14 C9 1(2)
C12 C13 C14 C18 175.9(13)
C9 C10 C15A C17A 93(3)
C11 C10 C15A C17A -80(3)
C9 C10 C15A C16A -141(2)
C11 C10 C15A C16A 47(3)
C9 C10 C15B C16B -110(3)
C11 C10 C15B C16B 67(3)
C9 C10 C15B C17B 123(2)
C11 C10 C15B C17B -60(3)
C9 C14 C18 C19 106.2(16)
C13 C14 C18 C19 -68.9(19)
C9 C14 C18 C20 -133.5(14)
C13 C14 C18 C20 51.3(18)

loop_
_platon_squeeze_void_nr
_platon_squeeze_void_average_x
_platon_squeeze_void_average_y
_platon_squeeze_void_average_z
_platon_squeeze_void_volume
_platon_squeeze_void_count_electrons
_platon_squeeze_void_content
1 0.000 0.500 -0.004 733 259 ' '
2 0.500 1.000 0.078 733 259 ' '
